data_2238412
loop_
_publ_author_name
'Bozorov, Khurshed'
'Elmuradov, Burkhon'
'Shakhidoyatov, Khusnutdin'
'Aisa, Haji Akber'
'Tashkhodjaev, Bakhodir'

_publ_section_title
;
 2,3-Trimethylene-7,8-dihydropyrrolo[1,2-<i>a</i>]thieno[2,3-<i>d</i>]pyrimidin-4(6<i>H</i>)-one
;
_journal_coeditor_code PK2490
_journal_issue 8
_journal_name_full 'Acta Crystallographica Section E'
_journal_page_first o1224
_journal_paper_doi 10.1107/S1600536813017935
_journal_volume 69
_journal_year 2013
_chemical_formula_iupac 'C12 H12 N2 O S'
_chemical_formula_moiety 'C12 H12 N2 O S'
_chemical_formula_sum 'C12 H12 N2 O S'
_chemical_formula_weight 232.30
_chemical_melting_point 475.0(10)
_chemical_name_common
;
2,3-Trimethylene-7,8-dihydropyrrolo[1,2-<i>a</i>]thieno[2,3-<i>d</i>]
pyrimidin-4(6<i>H</i>)-one
;
_chemical_name_systematic 15-Thia-2,7-diazatetracyclo[7.6.0.0^3,7^.0^10,14^]pentadeca-1(9),2,10(14)-trien-8-one
_space_group_IT_number 14
_symmetry_cell_setting monoclinic
_symmetry_space_group_name_Hall '-P 2ybc'
_symmetry_space_group_name_H-M 'P 1 21/c 1'
_atom_sites_solution_hydrogens geom
_atom_sites_solution_primary direct
_atom_sites_solution_secondary difmap
_audit_creation_method SHELXL-97
_cell_angle_alpha 90.00
_cell_angle_beta 100.17(3)
_cell_angle_gamma 90.00
_cell_formula_units_Z 4
_cell_length_a 10.181(2)
_cell_length_b 12.163(2)
_cell_length_c 8.8624(18)
_cell_measurement_reflns_used 3341
_cell_measurement_temperature 292(2)
_cell_measurement_theta_max 75.4882
_cell_measurement_theta_min 3.6277
_cell_volume 1080.2(4)
_computing_cell_refinement
;
CrysAlis PRO (Oxford Diffraction, 2009)
;
_computing_data_collection
;
CrysAlis PRO (Oxford Diffraction, 2009)
;
_computing_data_reduction
;
CrysAlis PRO (Oxford Diffraction, 2009)
;
_computing_molecular_graphics 'XP in SHELXTL (Sheldrick, 2008)'
_computing_publication_material 'SHELXTL (Sheldrick, 2008), PLATON (Spek, 2009) and publCIF (Westrip, 2010)'
_computing_structure_refinement 'SHELXL97 (Sheldrick, 2008)'
_computing_structure_solution 'SHELXS97 (Sheldrick, 2008)'
_diffrn_ambient_temperature 292(2)
_diffrn_detector_area_resol_mean 10.2576
_diffrn_measured_fraction_theta_full 0.992
_diffrn_measured_fraction_theta_max 0.992
_diffrn_measurement_device_type 'Oxford Diffraction Xcalibur Ruby'
_diffrn_measurement_method '\w scans'
_diffrn_radiation_monochromator graphite
_diffrn_radiation_source 'Enhance (Cu) X-ray Source'
_diffrn_radiation_type 'Cu K\a'
_diffrn_radiation_wavelength 1.54184
_diffrn_reflns_av_R_equivalents 0.0221
_diffrn_reflns_av_sigmaI/netI 0.0196
_diffrn_reflns_limit_h_max 12
_diffrn_reflns_limit_h_min -12
_diffrn_reflns_limit_k_max 14
_diffrn_reflns_limit_k_min -15
_diffrn_reflns_limit_l_max 11
_diffrn_reflns_limit_l_min -9
_diffrn_reflns_number 5655
_diffrn_reflns_theta_full 75.70
_diffrn_reflns_theta_max 75.70
_diffrn_reflns_theta_min 4.41
_diffrn_standards_number 0
_exptl_absorpt_coefficient_mu 2.483
_exptl_absorpt_correction_T_max 0.689
_exptl_absorpt_correction_T_min 0.639
_exptl_absorpt_correction_type multi-scan
_exptl_absorpt_process_details
;
(CrysAlis PRO; Oxford Diffraction, 2009)
;
_exptl_crystal_colour 'light yellow'
_exptl_crystal_density_diffrn 1.428
_exptl_crystal_density_method 'not measured'
_exptl_crystal_description prismatic
_exptl_crystal_F_000 488
_exptl_crystal_size_max 0.20
_exptl_crystal_size_mid 0.17
_exptl_crystal_size_min 0.15
_refine_diff_density_max 0.245
_refine_diff_density_min -0.204
_refine_ls_goodness_of_fit_ref 1.062
_refine_ls_hydrogen_treatment constr
_refine_ls_matrix_type full
_refine_ls_number_parameters 145
_refine_ls_number_reflns 2225
_refine_ls_number_restraints 0
_refine_ls_restrained_S_all 1.062
_refine_ls_R_factor_all 0.0492
_refine_ls_R_factor_gt 0.0415
_refine_ls_shift/su_max 0.000
_refine_ls_shift/su_mean 0.000
_refine_ls_structure_factor_coef Fsqd
_refine_ls_weighting_details 'calc w=1/[\s^2^(Fo^2^)+(0.0783P)^2^+0.1555P] where P=(Fo^2^+2Fc^2^)/3'
_refine_ls_weighting_scheme calc
_refine_ls_wR_factor_gt 0.1178
_refine_ls_wR_factor_ref 0.1243
_reflns_number_gt 1874
_reflns_number_total 2225
_reflns_threshold_expression I>2\s(I)
_cod_data_source_file pk2490.cif
_cod_data_source_block I
_cod_original_sg_symbol_H-M 'P 21/c'
_cod_database_code 2238412
_cod_database_fobs_code 2238412

loop_
_symmetry_equiv_pos_as_xyz
'x, y, z'
'-x, y+1/2, -z+1/2'
'-x, -y, -z'
'x, -y-1/2, z-1/2'

loop_
_atom_site_type_symbol
_atom_site_label
_atom_site_fract_x
_atom_site_fract_y
_atom_site_fract_z
_atom_site_U_iso_or_equiv
_atom_site_adp_type
_atom_site_calc_flag
_atom_site_refinement_flags
_atom_site_occupancy
_atom_site_symmetry_multiplicity
S S1 0.30220(5) 0.15857(4) 0.11554(6) 0.05357(19) Uani d . 1 1
O O1 0.23418(14) 0.55482(10) -0.02313(17) 0.0605(4) Uani d . 1 1
N N5 0.08460(14) 0.42802(12) -0.13884(16) 0.0443(3) Uani d . 1 1
N N9 0.09373(15) 0.23714(13) -0.08909(19) 0.0531(4) Uani d . 1 1
C C2 0.41506(17) 0.25495(15) 0.2035(2) 0.0463(4) Uani d . 1 1
C C3 0.38380(17) 0.35900(14) 0.15532(19) 0.0436(4) Uani d . 1 1
C C3A 0.26442(16) 0.36454(13) 0.04359(18) 0.0417(4) Uani d . 1 1
C C4 0.19968(16) 0.45820(14) -0.03696(19) 0.0439(4) Uani d . 1 1
C C6 0.0044(2) 0.50792(17) -0.2400(2) 0.0543(4) Uani d . 1 1
H H6A 0.0578 0.5446 -0.3053 0.065 Uiso calc R 1 1
H H6B -0.0338 0.5627 -0.1810 0.065 Uiso calc R 1 1
C C7 -0.1031(3) 0.4386(2) -0.3334(3) 0.0831(8) Uani d . 1 1
H H7A -0.1903 0.4673 -0.3247 0.100 Uiso calc R 1 1
H H7B -0.0942 0.4403 -0.4405 0.100 Uiso calc R 1 1
C C8 -0.0894(2) 0.3233(2) -0.2749(3) 0.0686(6) Uani d . 1 1
H H8A -0.0839 0.2721 -0.3575 0.082 Uiso calc R 1 1
H H8B -0.1647 0.3033 -0.2272 0.082 Uiso calc R 1 1
C C8A 0.03749(18) 0.32290(16) -0.1596(2) 0.0485(4) Uani d . 1 1
C C9A 0.20876(16) 0.26112(14) 0.0111(2) 0.0451(4) Uani d . 1 1
C C10 0.5408(2) 0.24589(17) 0.3183(2) 0.0588(5) Uani d . 1 1
H H10A 0.6061 0.2001 0.2806 0.071 Uiso calc R 1 1
H H10B 0.5240 0.2165 0.4148 0.071 Uiso calc R 1 1
C C11 0.5869(2) 0.36625(19) 0.3350(3) 0.0713(6) Uani d . 1 1
H H11A 0.5949 0.3891 0.4411 0.086 Uiso calc R 1 1
H H11B 0.6737 0.3735 0.3052 0.086 Uiso calc R 1 1
C C12 0.4854(2) 0.43942(16) 0.2330(2) 0.0571(5) Uani d . 1 1
H H12A 0.4453 0.4918 0.2938 0.069 Uiso calc R 1 1
H H12B 0.5268 0.4790 0.1587 0.069 Uiso calc R 1 1

loop_
_atom_site_aniso_label
_atom_site_aniso_U_11
_atom_site_aniso_U_22
_atom_site_aniso_U_33
_atom_site_aniso_U_12
_atom_site_aniso_U_13
_atom_site_aniso_U_23
S1 0.0499(3) 0.0376(3) 0.0673(3) -0.00227(17) -0.0058(2) 0.00621(18)
O1 0.0616(8) 0.0397(7) 0.0736(9) -0.0042(6) -0.0058(7) 0.0034(6)
N5 0.0413(7) 0.0445(8) 0.0446(7) 0.0029(6) 0.0010(6) 0.0028(6)
N9 0.0455(8) 0.0439(8) 0.0636(9) -0.0057(6) -0.0080(7) -0.0022(7)
C2 0.0415(8) 0.0443(9) 0.0501(9) -0.0001(7) -0.0002(7) 0.0022(7)
C3 0.0412(8) 0.0415(8) 0.0461(8) -0.0018(6) 0.0019(7) -0.0006(7)
C3A 0.0401(8) 0.0387(8) 0.0443(8) -0.0013(6) 0.0021(6) -0.0012(7)
C4 0.0425(8) 0.0412(8) 0.0459(9) -0.0004(6) 0.0024(6) 0.0003(7)
C6 0.0516(9) 0.0579(11) 0.0499(9) 0.0109(8) -0.0002(7) 0.0097(8)
C7 0.0787(16) 0.0799(18) 0.0743(15) -0.0024(13) -0.0312(12) 0.0092(13)
C8 0.0481(11) 0.0695(14) 0.0780(14) -0.0021(9) -0.0167(10) -0.0014(11)
C8A 0.0404(8) 0.0516(10) 0.0501(9) -0.0021(7) -0.0011(7) -0.0034(7)
C9A 0.0420(8) 0.0392(8) 0.0517(9) -0.0009(7) 0.0013(7) 0.0002(7)
C10 0.0482(10) 0.0584(12) 0.0631(11) 0.0020(8) -0.0086(8) 0.0058(9)
C11 0.0600(12) 0.0613(13) 0.0799(14) -0.0044(10) -0.0226(11) 0.0019(11)
C12 0.0504(10) 0.0495(10) 0.0640(11) -0.0065(8) -0.0101(8) -0.0023(8)

loop_
_atom_type_symbol
_atom_type_description
_atom_type_scat_dispersion_real
_atom_type_scat_dispersion_imag
_atom_type_scat_source
C C 0.0181 0.0091 'International Tables Vol C Tables 4.2.6.8 and 6.1.1.4'
H H 0.0000 0.0000 'International Tables Vol C Tables 4.2.6.8 and 6.1.1.4'
N N 0.0311 0.0180 'International Tables Vol C Tables 4.2.6.8 and 6.1.1.4'
O O 0.0492 0.0322 'International Tables Vol C Tables 4.2.6.8 and 6.1.1.4'
S S 0.3331 0.5567 'International Tables Vol C Tables 4.2.6.8 and 6.1.1.4'

loop_
_geom_angle_atom_site_label_1
_geom_angle_atom_site_label_2
_geom_angle_atom_site_label_3
_geom_angle
C2 S1 C9A 90.63(9)
C8A N5 C4 124.57(15)
C8A N5 C6 113.15(15)
C4 N5 C6 122.23(16)
C8A N9 C9A 113.28(15)
C3 C2 C10 114.15(16)
C3 C2 S1 113.02(13)
C10 C2 S1 132.81(14)
C2 C3 C3A 112.72(15)
C2 C3 C12 111.10(15)
C3A C3 C12 136.18(16)
C9A C3A C3 111.55(14)
C9A C3A C4 118.64(15)
C3 C3A C4 129.80(15)
O1 C4 N5 120.62(16)
O1 C4 C3A 127.61(16)
N5 C4 C3A 111.77(15)
N5 C6 C7 103.66(17)
N5 C6 H6A 111.0
C7 C6 H6A 111.0
N5 C6 H6B 111.0
C7 C6 H6B 111.0
H6A C6 H6B 109.0
C8 C7 C6 108.70(17)
C8 C7 H7A 109.9
C6 C7 H7A 109.9
C8 C7 H7B 109.9
C6 C7 H7B 109.9
H7A C7 H7B 108.3
C7 C8 C8A 104.84(17)
C7 C8 H8A 110.8
C8A C8 H8A 110.8
C7 C8 H8B 110.8
C8A C8 H8B 110.8
H8A C8 H8B 108.9
N9 C8A N5 125.00(16)
N9 C8A C8 125.83(17)
N5 C8A C8 109.16(16)
N9 C9A C3A 126.71(15)
N9 C9A S1 121.22(13)
C3A C9A S1 112.07(12)
C2 C10 C11 101.88(15)
C2 C10 H10A 111.4
C11 C10 H10A 111.4
C2 C10 H10B 111.4
C11 C10 H10B 111.4
H10A C10 H10B 109.3
C12 C11 C10 109.51(16)
C12 C11 H11A 109.8
C10 C11 H11A 109.8
C12 C11 H11B 109.8
C10 C11 H11B 109.8
H11A C11 H11B 108.2
C3 C12 C11 103.34(16)
C3 C12 H12A 111.1
C11 C12 H12A 111.1
C3 C12 H12B 111.1
C11 C12 H12B 111.1
H12A C12 H12B 109.1

loop_
_geom_bond_atom_site_label_1
_geom_bond_atom_site_label_2
_geom_bond_distance
S1 C2 1.7278(18)
S1 C9A 1.7339(18)
O1 C4 1.226(2)
N5 C8A 1.367(2)
N5 C4 1.396(2)
N5 C6 1.468(2)
N9 C8A 1.296(2)
N9 C9A 1.371(2)
C2 C3 1.355(2)
C2 C10 1.492(2)
C3 C3A 1.427(2)
C3 C12 1.500(2)
C3A C9A 1.389(2)
C3A C4 1.441(2)
C6 C7 1.508(3)
C6 H6A 0.9700
C6 H6B 0.9700
C7 C8 1.493(3)
C7 H7A 0.9700
C7 H7B 0.9700
C8 C8A 1.499(2)
C8 H8A 0.9700
C8 H8B 0.9700
C10 C11 1.536(3)
C10 H10A 0.9700
C10 H10B 0.9700
C11 C12 1.532(3)
C11 H11A 0.9700
C11 H11B 0.9700
C12 H12A 0.9700
C12 H12B 0.9700

loop_
_geom_hbond_atom_site_label_D
_geom_hbond_atom_site_label_H
_geom_hbond_atom_site_label_A
_geom_hbond_site_symmetry_A
_geom_hbond_distance_DH
_geom_hbond_distance_HA
_geom_hbond_distance_DA
_geom_hbond_angle_DHA
C6 H6B Cg2 3_565 0.97 2.85 3.770(2) 159
C10 H10B Cg1 4_555 0.97 2.95 3.735(2) 139

loop_
_geom_torsion_atom_site_label_1
_geom_torsion_atom_site_label_2
_geom_torsion_atom_site_label_3
_geom_torsion_atom_site_label_4
_geom_torsion
C9A S1 C2 C3 -0.38(15)
C9A S1 C2 C10 -178.7(2)
C10 C2 C3 C3A 178.91(16)
S1 C2 C3 C3A 0.3(2)
C10 C2 C3 C12 -0.5(2)
S1 C2 C3 C12 -179.19(14)
C2 C3 C3A C9A 0.0(2)
C12 C3 C3A C9A 179.3(2)
C2 C3 C3A C4 -178.74(17)
C12 C3 C3A C4 0.5(4)
C8A N5 C4 O1 -178.76(18)
C6 N5 C4 O1 3.7(3)
C8A N5 C4 C3A 0.6(2)
C6 N5 C4 C3A -176.96(15)
C9A C3A C4 O1 179.91(18)
C3 C3A C4 O1 -1.4(3)
C9A C3A C4 N5 0.6(2)
C3 C3A C4 N5 179.35(17)
C8A N5 C6 C7 -0.8(2)
C4 N5 C6 C7 177.02(18)
N5 C6 C7 C8 4.9(3)
C6 C7 C8 C8A -6.9(3)
C9A N9 C8A N5 -0.2(3)
C9A N9 C8A C8 -179.6(2)
C4 N5 C8A N9 -0.8(3)
C6 N5 C8A N9 176.90(19)
C4 N5 C8A C8 178.62(17)
C6 N5 C8A C8 -3.7(2)
C7 C8 C8A N9 -174.1(2)
C7 C8 C8A N5 6.5(3)
C8A N9 C9A C3A 1.6(3)
C8A N9 C9A S1 -178.89(14)
C3 C3A C9A N9 179.23(17)
C4 C3A C9A N9 -1.8(3)
C3 C3A C9A S1 -0.3(2)
C4 C3A C9A S1 178.60(12)
C2 S1 C9A N9 -179.18(16)
C2 S1 C9A C3A 0.40(14)
C3 C2 C10 C11 -0.4(3)
S1 C2 C10 C11 177.87(17)
C2 C10 C11 C12 1.2(3)
C2 C3 C12 C11 1.3(2)
C3A C3 C12 C11 -178.0(2)
C10 C11 C12 C3 -1.5(3)
